data_7031181
loop_
_publ_author_name
'Man, Man Lok'
'Zhou, Zhongyuan'
'Ng, Siu Man'
'Lau, Chak Po'

_publ_section_title
;
 Synthesis, characterization and reactivity of heterobimetallic complexes
 (?5-C5R5)Ru(CO)(&#xFFFD;-dppm)M(CO)2(?5-C5H5) (R = H, CH3; M = Mo, W).
 Interconversion of hydrogen/carbon dioxide and formic acid by these
 complexesElectronic supplementary information (ESI) available: Selected
 bond lengths and angles and ORTEP diagrams for complexes 2?4 and
 6&#xFFFD;Cl and discussion on the structure of 6&#xFFFD;Cl. See
 http://www.rsc.org/suppdata/dt/b3/b306835h/
;
_journal_issue 19
_journal_name_full 'Dalton Transactions'
_journal_page_first 3727
_journal_paper_doi 10.1039/b306835h
_journal_year 2003
_chemical_formula_moiety Cp*Ru(CO)(dppm)W(CO)2Cp
_chemical_formula_sum 'C47 H52 O4 P2 Ru W'
_chemical_formula_weight 1027.75
_chemical_name_systematic
;
?
;
_space_group_IT_number 14
_symmetry_cell_setting monoclinic
_symmetry_space_group_name_Hall '-P 2yn'
_symmetry_space_group_name_H-M 'P 1 21/n 1'
_atom_sites_solution_hydrogens geom
_atom_sites_solution_primary direct
_atom_sites_solution_secondary difmap
_audit_creation_method SHELXL-97
_cell_angle_alpha 90.00
_cell_angle_beta 104.618(4)
_cell_angle_gamma 90.00
_cell_formula_units_Z 4
_cell_length_a 13.246(2)
_cell_length_b 15.526(2)
_cell_length_c 21.175(3)
_cell_measurement_reflns_used CCD
_cell_measurement_temperature 294(2)
_cell_measurement_theta_max 27.5
_cell_measurement_theta_min 1
_cell_volume 4213.8(10)
_computing_cell_refinement SMART
_computing_data_collection 'Bruker SMART'
_computing_data_reduction SHELXTL
_computing_molecular_graphics SHELXTL
_computing_publication_material SHELXTL
_computing_structure_refinement 'SHELXL-97 (Sheldrick, 1997)'
_computing_structure_solution 'SHELXS-97 (Sheldrick, 1990)'
_diffrn_ambient_temperature 294(2)
_diffrn_measured_fraction_theta_full 0.996
_diffrn_measured_fraction_theta_max 0.996
_diffrn_measurement_device_type 'Bruker CCD Area Detector'
_diffrn_measurement_method 'phi and omega scan'
_diffrn_radiation_monochromator graphite
_diffrn_radiation_source 'fine-focus sealed tube'
_diffrn_radiation_type MoK\a
_diffrn_radiation_wavelength 0.71073
_diffrn_reflns_av_R_equivalents 0.0383
_diffrn_reflns_av_sigmaI/netI 0.0561
_diffrn_reflns_limit_h_max 11
_diffrn_reflns_limit_h_min -17
_diffrn_reflns_limit_k_max 20
_diffrn_reflns_limit_k_min -19
_diffrn_reflns_limit_l_max 27
_diffrn_reflns_limit_l_min -25
_diffrn_reflns_number 27228
_diffrn_reflns_theta_full 27.56
_diffrn_reflns_theta_max 27.56
_diffrn_reflns_theta_min 1.65
_exptl_absorpt_coefficient_mu 3.20
_exptl_absorpt_correction_T_max 0.6631
_exptl_absorpt_correction_T_min 0.5673
_exptl_absorpt_correction_type SADABS
_exptl_absorpt_process_details 'SADABS; Sheldrick 1996'
_exptl_crystal_colour RED
_exptl_crystal_density_diffrn 1.620
_exptl_crystal_density_method 'not measured'
_exptl_crystal_description PRISM
_exptl_crystal_F_000 2056
_exptl_crystal_size_max 0.20
_exptl_crystal_size_mid 0.16
_exptl_crystal_size_min 0.14
_refine_diff_density_max 0.881
_refine_diff_density_min -0.526
_refine_diff_density_rms 0.111
_refine_ls_extinction_coef 0.00000(4)
_refine_ls_extinction_expression Fc^*^=kFc[1+0.001xFc^2^\l^3^/sin(2\q)]^-1/4^
_refine_ls_extinction_method SHELXL
_refine_ls_goodness_of_fit_ref 0.695
_refine_ls_hydrogen_treatment mixed
_refine_ls_matrix_type full
_refine_ls_number_parameters 472
_refine_ls_number_reflns 9704
_refine_ls_number_restraints 4
_refine_ls_restrained_S_all 0.698
_refine_ls_R_factor_all 0.0572
_refine_ls_R_factor_gt 0.0332
_refine_ls_shift/su_max 0.012
_refine_ls_shift/su_mean 0.002
_refine_ls_structure_factor_coef Fsqd
_refine_ls_weighting_details 'calc w=1/[\s^2^(Fo^2^)+(0.1000P)^2^+0.0000P] where P=(Fo^2^+2Fc^2^)/3'
_refine_ls_weighting_scheme calc
_refine_ls_wR_factor_gt 0.0913
_refine_ls_wR_factor_ref 0.1110
_reflns_number_gt 6815
_reflns_number_total 9704
_reflns_threshold_expression >2sigma(I)
_cod_data_source_file b306835h.txt
_cod_data_source_block Cp*Ru(CO)(dppm)W(CO)2Cp
_cod_depositor_comments
;
The following automatic conversions were performed:

'_symmetry_cell_setting' value 'Monoclinic' changed to 'monoclinic'
according to
/usr/data/users/saulius/automatic-downloads/retrospective/RSC/lib/dictionaries/cif_core.dic
dictionary named 'cif_core.dic' version 2.4.2 from 2011-04-26.

Automatic conversion script
Id: cif_fix_values 2281 2013-09-26 08:29:07Z andrius 
;
_cod_original_cell_volume 4214.1(11)
_cod_original_sg_symbol_H-M P2(1)/n
_cod_database_code 7031181

loop_
_symmetry_equiv_pos_as_xyz
'x, y, z'
'-x+1/2, y+1/2, -z+1/2'
'-x, -y, -z'
'x-1/2, -y-1/2, z-1/2'

loop_
_atom_site_label
_atom_site_type_symbol
_atom_site_fract_x
_atom_site_fract_y
_atom_site_fract_z
_atom_site_U_iso_or_equiv
_atom_site_adp_type
_atom_site_occupancy
_atom_site_symmetry_multiplicity
_atom_site_calc_flag
_atom_site_refinement_flags
W1 W 0.651532(8) 0.800027(7) 0.335431(5) 0.03461(3) Uani 1 1 d .
Ru1 Ru 0.469144(16) 0.854718(13) 0.221687(10) 0.02990(5) Uani 1 1 d .
P1 P 0.70728(5) 0.94687(4) 0.33515(3) 0.03253(17) Uani 1 1 d .
P2 P 0.51210(5) 0.99665(4) 0.23811(3) 0.03042(16) Uani 1 1 d .
O1 O 0.63491(17) 0.83924(16) 0.15078(11) 0.0629(7) Uani 1 1 d .
O2 O 0.44785(17) 0.81878(16) 0.38165(11) 0.0583(7) Uani 1 1 d .
O3 O 0.7201(2) 0.82664(17) 0.48448(11) 0.0735(9) Uani 1 1 d .
C1 C 0.3579(2) 0.73947(19) 0.22010(14) 0.0436(8) Uani 1 1 d .
C2 C 0.3825(2) 0.74703(18) 0.15881(13) 0.0416(8) Uani 1 1 d .
C3 C 0.3451(2) 0.8286(2) 0.13150(14) 0.0423(8) Uani 1 1 d .
C4 C 0.2953(2) 0.87002(19) 0.17513(15) 0.0451(8) Uani 1 1 d .
C5 C 0.3036(2) 0.8157(2) 0.23062(15) 0.0462(8) Uani 1 1 d .
C6 C 0.3700(3) 0.6610(2) 0.26178(18) 0.0680(12) Uani 1 1 d .
H6A H 0.3092 0.6253 0.2479 0.102 Uiso 1 1 calc R
H6B H 0.3782 0.6775 0.3065 0.102 Uiso 1 1 calc R
H6C H 0.4305 0.6294 0.2578 0.102 Uiso 1 1 calc R
C7 C 0.4267(3) 0.6780(2) 0.12491(19) 0.0672(12) Uani 1 1 d .
H7A H 0.3715 0.6411 0.1018 0.101 Uiso 1 1 calc R
H7B H 0.4762 0.6448 0.1565 0.101 Uiso 1 1 calc R
H7C H 0.4609 0.7036 0.0946 0.101 Uiso 1 1 calc R
C8 C 0.3456(3) 0.8587(3) 0.06385(15) 0.0673(12) Uani 1 1 d .
H8A H 0.2836 0.8387 0.0332 0.101 Uiso 1 1 calc R
H8B H 0.4059 0.8361 0.0522 0.101 Uiso 1 1 calc R
H8C H 0.3476 0.9205 0.0630 0.101 Uiso 1 1 calc R
C9 C 0.2325(3) 0.9514(2) 0.16152(19) 0.0701(12) Uani 1 1 d .
H9A H 0.1610 0.9374 0.1414 0.105 Uiso 1 1 calc R
H9B H 0.2595 0.9873 0.1327 0.105 Uiso 1 1 calc R
H9C H 0.2368 0.9814 0.2017 0.105 Uiso 1 1 calc R
C10 C 0.2421(3) 0.8261(3) 0.28014(19) 0.0765(13) Uani 1 1 d .
H10A H 0.1750 0.7995 0.2645 0.115 Uiso 1 1 calc R
H10B H 0.2331 0.8863 0.2876 0.115 Uiso 1 1 calc R
H10C H 0.2786 0.7993 0.3203 0.115 Uiso 1 1 calc R
C11 C 0.7630(2) 0.7425(2) 0.27506(17) 0.0546(9) Uani 1 1 d .
H11A H 0.7940 0.7743 0.2446 0.066 Uiso 1 1 calc R
C12 C 0.8090(3) 0.7291(2) 0.34196(18) 0.0605(11) Uani 1 1 d .
H12A H 0.8782 0.7492 0.3660 0.073 Uiso 1 1 calc R
C13 C 0.7444(3) 0.6732(2) 0.36596(18) 0.0636(11) Uani 1 1 d .
H13A H 0.7610 0.6478 0.4097 0.076 Uiso 1 1 calc R
C14 C 0.6593(3) 0.65065(19) 0.31425(17) 0.0557(10) Uani 1 1 d .
H14A H 0.6056 0.6080 0.3160 0.067 Uiso 1 1 calc R
C15 C 0.6715(3) 0.69259(18) 0.25827(17) 0.0540(9) Uani 1 1 d .
H15A H 0.6263 0.6854 0.2142 0.065 Uiso 1 1 calc R
C16 C 0.5776(2) 0.84668(18) 0.18400(14) 0.0415(8) Uani 1 1 d .
C17 C 0.5187(3) 0.81295(19) 0.35748(15) 0.0459(9) Uani 1 1 d .
C18 C 0.6937(3) 0.82033(19) 0.42776(15) 0.0479(9) Uani 1 1 d .
C19 C 0.8493(2) 0.94983(18) 0.34454(14) 0.0423(8) Uani 1 1 d .
C20 C 0.9157(2) 0.9399(2) 0.40714(18) 0.0615(11) Uani 1 1 d .
H20A H 0.8871 0.9392 0.4430 0.074 Uiso 1 1 calc R
C21 C 1.0215(3) 0.9311(3) 0.4170(2) 0.0721(13) Uani 1 1 d .
H21A H 1.0643 0.9244 0.4589 0.086 Uiso 1 1 calc R
C22 C 1.0635(3) 0.9325(3) 0.3636(2) 0.0857(16) Uani 1 1 d .
H22A H 1.1352 0.9270 0.3696 0.103 Uiso 1 1 calc R
C23 C 1.0012(3) 0.9418(3) 0.3025(2) 0.0742(12) Uani 1 1 d .
H23A H 1.0300 0.9423 0.2667 0.089 Uiso 1 1 calc R
C24 C 0.8931(2) 0.9507(2) 0.29326(17) 0.0553(10) Uani 1 1 d .
H24A H 0.8508 0.9574 0.2512 0.066 Uiso 1 1 calc R
C25 C 0.6963(2) 1.02448(18) 0.39865(13) 0.0390(7) Uani 1 1 d .
C26 C 0.6290(2) 1.01106(19) 0.43904(13) 0.0446(8) Uani 1 1 d .
H26A H 0.5898 0.9607 0.4349 0.054 Uiso 1 1 calc R
C27 C 0.6198(3) 1.0724(2) 0.48550(15) 0.0555(10) Uani 1 1 d .
H27A H 0.5743 1.0632 0.5119 0.067 Uiso 1 1 calc R
C28 C 0.6787(3) 1.1466(2) 0.49200(17) 0.0668(11) Uani 1 1 d .
H28A H 0.6738 1.1869 0.5235 0.080 Uiso 1 1 calc R
C29 C 0.7441(3) 1.1613(2) 0.45267(18) 0.0644(11) Uani 1 1 d .
H29A H 0.7827 1.2120 0.4572 0.077 Uiso 1 1 calc R
C30 C 0.7535(2) 1.1012(2) 0.40596(16) 0.0519(9) Uani 1 1 d .
H30A H 0.7981 1.1120 0.3793 0.062 Uiso 1 1 calc R
C31 C 0.4626(2) 1.06244(17) 0.29568(12) 0.0347(7) Uani 1 1 d .
C32 C 0.4927(2) 1.14760(18) 0.30846(14) 0.0460(8) Uani 1 1 d .
H32A H 0.5402 1.1727 0.2884 0.055 Uiso 1 1 calc R
C33 C 0.4512(3) 1.1949(2) 0.35150(17) 0.0622(11) Uani 1 1 d .
H33A H 0.4711 1.2520 0.3602 0.075 Uiso 1 1 calc R
C34 C 0.3817(3) 1.1587(2) 0.38117(16) 0.0603(10) Uani 1 1 d .
H34A H 0.3541 1.1914 0.4096 0.072 Uiso 1 1 calc R
C35 C 0.3521(2) 1.0751(2) 0.36975(14) 0.0547(10) Uani 1 1 d .
H35A H 0.3048 1.0508 0.3904 0.066 Uiso 1 1 calc R
C36 C 0.3932(2) 1.0259(2) 0.32676(13) 0.0434(8) Uani 1 1 d .
H36A H 0.3737 0.9685 0.3191 0.052 Uiso 1 1 calc R
C37 C 0.4780(2) 1.06237(17) 0.16290(13) 0.0363(7) Uani 1 1 d .
C38 C 0.4055(3) 1.1291(2) 0.15426(16) 0.0551(10) Uani 1 1 d .
H38A H 0.3724 1.1424 0.1869 0.066 Uiso 1 1 calc R
C39 C 0.3833(3) 1.1757(3) 0.09629(19) 0.0789(13) Uani 1 1 d .
H39A H 0.3358 1.2209 0.0907 0.095 Uiso 1 1 calc R
C40 C 0.4300(3) 1.1563(3) 0.04721(18) 0.0746(13) Uani 1 1 d .
H40A H 0.4150 1.1881 0.0087 0.090 Uiso 1 1 calc R
C41 C 0.4994(3) 1.0890(2) 0.05598(15) 0.0556(10) Uani 1 1 d .
H41A H 0.5306 1.0744 0.0228 0.067 Uiso 1 1 calc R
C43 C 0.65420(19) 1.01359(17) 0.26303(13) 0.0352(7) Uani 1 1 d .
H43A H 0.6853 0.9973 0.2279 0.042 Uiso 1 1 calc R
H43B H 0.6696 1.0738 0.2733 0.042 Uiso 1 1 calc R
C42 C 0.5230(2) 1.04307(19) 0.11283(13) 0.0455(8) Uani 1 1 d .
H42A H 0.5705 0.9979 0.1178 0.055 Uiso 1 1 calc R
O4 O 0.5551(4) 1.3911(4) 0.4576(2) 0.227(3) Uiso 1 1 d D
C44 C 0.5657(4) 1.3822(6) 0.5288(3) 0.234(5) Uiso 1 1 d D
H44A H 0.5776 1.4361 0.5527 0.281 Uiso 1 1 calc R
H44B H 0.6148 1.3383 0.5498 0.281 Uiso 1 1 calc R
C45 C 0.4540(4) 1.3533(5) 0.5107(4) 0.181(3) Uiso 1 1 d D
H45A H 0.4332 1.3380 0.5495 0.272 Uiso 1 1 calc R
H45B H 0.4468 1.3042 0.4824 0.272 Uiso 1 1 calc R
H45C H 0.4106 1.3993 0.4887 0.272 Uiso 1 1 calc R
C46 C 0.6615(5) 1.4211(7) 0.4650(3) 0.278(6) Uiso 1 1 d D
H46A H 0.7141 1.3793 0.4853 0.333 Uiso 1 1 calc R
H46B H 0.6755 1.4766 0.4866 0.333 Uiso 1 1 calc R
C47 C 0.6439(7) 1.4260(6) 0.3932(3) 0.226(4) Uiso 1 1 d D
H47C H 0.7082 1.4400 0.3826 0.339 Uiso 1 1 calc R
H47D H 0.5930 1.4698 0.3763 0.339 Uiso 1 1 calc R
H47A H 0.6189 1.3714 0.3742 0.339 Uiso 1 1 calc R

loop_
_atom_site_aniso_label
_atom_site_aniso_U_11
_atom_site_aniso_U_22
_atom_site_aniso_U_33
_atom_site_aniso_U_23
_atom_site_aniso_U_13
_atom_site_aniso_U_12
W1 0.03672(5) 0.02999(5) 0.03477(5) 0.00054(4) 0.00464(4) 0.00548(4)
Ru1 0.02966(9) 0.02863(9) 0.03100(10) -0.00015(8) 0.00688(8) -0.00027(8)
P1 0.0283(3) 0.0339(3) 0.0341(3) -0.0013(3) 0.0056(3) 0.0015(3)
P2 0.0298(3) 0.0297(3) 0.0314(3) 0.0008(3) 0.0071(3) 0.0013(3)
O1 0.0619(12) 0.0668(14) 0.0726(13) 0.0043(12) 0.0404(10) 0.0123(12)
O2 0.0510(11) 0.0785(15) 0.0491(11) -0.0066(11) 0.0198(10) -0.0003(12)
O3 0.0983(19) 0.0739(15) 0.0365(12) 0.0042(12) -0.0048(13) 0.0170(15)
C1 0.0427(14) 0.0403(14) 0.0447(15) 0.0009(13) 0.0054(12) -0.0133(13)
C2 0.0405(14) 0.0358(14) 0.0451(15) -0.0103(12) 0.0046(12) -0.0047(13)
C3 0.0418(14) 0.0480(15) 0.0346(14) -0.0006(13) 0.0047(12) -0.0119(13)
C4 0.0297(13) 0.0443(15) 0.0546(17) -0.0015(14) -0.0021(12) 0.0019(12)
C5 0.0332(13) 0.0613(18) 0.0446(15) -0.0097(14) 0.0106(12) -0.0096(14)
C6 0.077(2) 0.0533(18) 0.067(2) 0.0138(17) 0.0058(19) -0.0265(18)
C7 0.063(2) 0.0583(19) 0.075(2) -0.0259(18) 0.0087(19) -0.0053(18)
C8 0.073(2) 0.085(2) 0.0357(16) 0.0082(17) 0.0000(16) -0.021(2)
C9 0.0443(18) 0.064(2) 0.088(3) -0.005(2) -0.0086(18) 0.0136(17)
C10 0.0455(16) 0.117(3) 0.075(2) -0.020(2) 0.0301(16) -0.023(2)
C11 0.0503(16) 0.0458(16) 0.073(2) -0.0032(16) 0.0246(15) 0.0158(14)
C12 0.0457(17) 0.0494(17) 0.082(2) -0.0030(17) 0.0075(17) 0.0192(15)
C13 0.078(2) 0.0409(15) 0.067(2) 0.0068(16) 0.0100(19) 0.0278(16)
C14 0.0640(19) 0.0324(14) 0.0685(19) -0.0090(15) 0.0130(16) 0.0105(14)
C15 0.0586(18) 0.0428(15) 0.0579(18) -0.0155(14) 0.0095(15) 0.0205(14)
C16 0.0421(14) 0.0390(14) 0.0448(15) 0.0011(12) 0.0136(12) 0.0035(13)
C17 0.0467(16) 0.0452(16) 0.0434(15) -0.0017(13) 0.0070(13) -0.0012(14)
C18 0.0540(17) 0.0405(14) 0.0440(16) 0.0055(13) 0.0025(14) 0.0081(14)
C19 0.0345(13) 0.0389(14) 0.0510(16) -0.0045(13) 0.0064(12) 0.0046(12)
C20 0.0387(16) 0.078(2) 0.061(2) -0.0051(18) -0.0005(15) 0.0036(17)
C21 0.0372(17) 0.081(2) 0.087(3) -0.008(2) -0.0050(18) 0.0078(18)
C22 0.0287(16) 0.073(2) 0.148(4) -0.012(3) 0.010(2) 0.0049(17)
C23 0.0472(16) 0.079(3) 0.105(3) 0.004(2) 0.0361(17) 0.0071(18)
C24 0.0437(15) 0.0541(18) 0.072(2) 0.0008(17) 0.0214(14) 0.0051(15)
C25 0.0370(13) 0.0394(14) 0.0365(14) -0.0048(12) 0.0019(11) 0.0045(12)
C26 0.0511(16) 0.0431(15) 0.0395(14) -0.0012(13) 0.0110(12) 0.0081(14)
C27 0.0635(19) 0.0570(18) 0.0452(16) -0.0068(15) 0.0125(15) 0.0109(16)
C28 0.061(2) 0.074(2) 0.0618(19) -0.0363(17) 0.0074(16) 0.0075(18)
C29 0.058(2) 0.0518(18) 0.074(2) -0.0218(17) -0.0020(18) -0.0096(17)
C30 0.0451(15) 0.0503(17) 0.0596(18) -0.0138(15) 0.0117(14) -0.0067(14)
C31 0.0352(12) 0.0366(13) 0.0313(12) 0.0006(11) 0.0069(10) 0.0087(11)
C32 0.0537(16) 0.0367(14) 0.0472(16) -0.0037(13) 0.0120(13) 0.0016(13)
C33 0.072(2) 0.0488(17) 0.062(2) -0.0184(15) 0.0094(18) 0.0143(16)
C34 0.0563(18) 0.076(2) 0.0479(17) -0.0184(16) 0.0111(15) 0.0199(17)
C35 0.0453(15) 0.080(2) 0.0425(15) -0.0011(16) 0.0174(13) 0.0140(16)
C36 0.0379(14) 0.0504(16) 0.0412(14) 0.0007(13) 0.0089(12) 0.0062(13)
C37 0.0390(13) 0.0317(13) 0.0342(13) -0.0015(11) 0.0020(11) -0.0030(11)
C38 0.0569(18) 0.0593(18) 0.0467(16) 0.0134(15) 0.0086(14) 0.0173(16)
C39 0.088(3) 0.078(2) 0.064(2) 0.0221(19) 0.006(2) 0.043(2)
C40 0.088(3) 0.077(2) 0.0530(19) 0.0315(18) 0.0075(19) 0.012(2)
C41 0.0695(19) 0.0586(18) 0.0410(15) 0.0072(15) 0.0180(14) -0.0102(17)
C43 0.0301(12) 0.0338(13) 0.0417(13) -0.0030(11) 0.0093(10) 0.0010(11)
C42 0.0611(17) 0.0371(14) 0.0387(14) 0.0059(12) 0.0134(13) 0.0032(14)

loop_
_atom_type_symbol
_atom_type_description
_atom_type_scat_dispersion_real
_atom_type_scat_dispersion_imag
_atom_type_scat_source
C C 0.0033 0.0016 'International Tables Vol C Tables 4.2.6.8 and 6.1.1.4'
H H 0.0000 0.0000 'International Tables Vol C Tables 4.2.6.8 and 6.1.1.4'
O O 0.0106 0.0060 'International Tables Vol C Tables 4.2.6.8 and 6.1.1.4'
P P 0.1023 0.0942 'International Tables Vol C Tables 4.2.6.8 and 6.1.1.4'
Ru Ru -1.2594 0.8363 'International Tables Vol C Tables 4.2.6.8 and 6.1.1.4'
W W -0.8490 6.8722 'International Tables Vol C Tables 4.2.6.8 and 6.1.1.4'

loop_
_geom_angle_atom_site_label_1
_geom_angle_atom_site_label_2
_geom_angle_atom_site_label_3
_geom_angle
C18 W1 C17 77.68(14)
C18 W1 C13 81.85(13)
C17 W1 C13 117.97(14)
C18 W1 C12 89.48(13)
C17 W1 C12 152.37(13)
C13 W1 C12 34.99(13)
C18 W1 C11 123.58(13)
C17 W1 C11 153.98(12)
C13 W1 C11 58.01(13)
C12 W1 C11 34.96(12)
C18 W1 C14 109.77(12)
C17 W1 C14 103.43(13)
C13 W1 C14 34.77(11)
C12 W1 C14 57.84(12)
C11 W1 C14 57.55(12)
C18 W1 C15 139.05(12)
C17 W1 C15 119.90(12)
C13 W1 C15 57.21(12)
C12 W1 C15 57.36(12)
C11 W1 C15 34.41(11)
C14 W1 C15 34.08(12)
C18 W1 P1 80.54(9)
C17 W1 P1 101.58(9)
C13 W1 P1 131.62(9)
C12 W1 P1 100.25(9)
C11 W1 P1 97.10(8)
C14 W1 P1 154.46(10)
C15 W1 P1 125.00(9)
C18 W1 Ru1 136.32(10)
C17 W1 Ru1 65.07(9)
C13 W1 Ru1 135.15(9)
C12 W1 Ru1 133.82(9)
C11 W1 Ru1 98.97(8)
C14 W1 Ru1 100.69(8)
C15 W1 Ru1 81.83(8)
P1 W1 Ru1 85.233(16)
C16 Ru1 C3 96.06(12)
C16 Ru1 C2 91.77(12)
C3 Ru1 C2 37.16(10)
C16 Ru1 C4 130.01(12)
C3 Ru1 C4 36.71(11)
C2 Ru1 C4 60.96(11)
C16 Ru1 P2 86.49(9)
C3 Ru1 P2 114.17(8)
C2 Ru1 P2 150.95(7)
C4 Ru1 P2 98.70(7)
C16 Ru1 C1 120.83(12)
C3 Ru1 C1 61.03(10)
C2 Ru1 C1 36.15(11)
C4 Ru1 C1 60.23(10)
P2 Ru1 C1 152.04(8)
C16 Ru1 C5 152.12(12)
C3 Ru1 C5 60.95(11)
C2 Ru1 C5 60.45(11)
C4 Ru1 C5 36.11(11)
P2 Ru1 C5 116.29(8)
C1 Ru1 C5 35.92(11)
C16 Ru1 W1 76.84(9)
C3 Ru1 W1 152.85(8)
C2 Ru1 W1 116.08(7)
C4 Ru1 W1 151.44(8)
P2 Ru1 W1 91.775(17)
C1 Ru1 W1 99.78(7)
C5 Ru1 W1 115.80(7)
C43 P1 C25 98.88(12)
C43 P1 C19 104.04(13)
C25 P1 C19 99.88(13)
C43 P1 W1 119.09(8)
C25 P1 W1 122.71(10)
C19 P1 W1 109.29(9)
C31 P2 C43 103.97(12)
C31 P2 C37 102.38(12)
C43 P2 C37 100.26(13)
C31 P2 Ru1 121.48(9)
C43 P2 Ru1 112.30(9)
C37 P2 Ru1 113.87(8)
C2 C1 C5 108.3(3)
C2 C1 C6 126.4(3)
C5 C1 C6 124.6(3)
C2 C1 Ru1 69.96(16)
C5 C1 Ru1 72.63(17)
C6 C1 Ru1 130.6(2)
C1 C2 C3 107.9(3)
C1 C2 C7 126.1(3)
C3 C2 C7 125.6(3)
C1 C2 Ru1 73.89(16)
C3 C2 Ru1 69.83(15)
C7 C2 Ru1 127.8(2)
C4 C3 C2 108.0(3)
C4 C3 C8 126.4(3)
C2 C3 C8 125.1(3)
C4 C3 Ru1 73.82(15)
C2 C3 Ru1 73.01(15)
C8 C3 Ru1 125.5(2)
C3 C4 C5 108.5(3)
C3 C4 C9 125.7(3)
C5 C4 C9 125.4(3)
C3 C4 Ru1 69.46(15)
C5 C4 Ru1 73.92(16)
C9 C4 Ru1 128.5(2)
C4 C5 C1 107.3(3)
C4 C5 C10 125.0(3)
C1 C5 C10 125.8(3)
C4 C5 Ru1 69.98(17)
C1 C5 Ru1 71.46(17)
C10 C5 Ru1 136.2(2)
C15 C11 C12 107.4(3)
C15 C11 W1 74.2(2)
C12 C11 W1 71.5(2)
C13 C12 C11 107.9(3)
C13 C12 W1 72.2(2)
C11 C12 W1 73.57(19)
C12 C13 C14 108.4(3)
C12 C13 W1 72.78(19)
C14 C13 W1 74.35(18)
C15 C14 C13 107.7(3)
C15 C14 W1 73.99(18)
C13 C14 W1 70.88(18)
C14 C15 C11 108.6(3)
C14 C15 W1 71.93(19)
C11 C15 W1 71.37(19)
O1 C16 Ru1 169.1(2)
O2 C17 W1 168.6(2)
O3 C18 W1 175.3(3)
C24 C19 C20 117.7(3)
C24 C19 P1 123.1(2)
C20 C19 P1 118.6(3)
C21 C20 C19 121.9(4)
C20 C21 C22 118.7(3)
C23 C22 C21 120.7(3)
C22 C23 C24 119.8(4)
C19 C24 C23 121.1(3)
C30 C25 C26 118.0(3)
C30 C25 P1 119.9(2)
C26 C25 P1 122.0(2)
C27 C26 C25 120.8(3)
C28 C27 C26 119.5(3)
C29 C28 C27 120.7(3)
C28 C29 C30 120.5(3)
C29 C30 C25 120.5(3)
C36 C31 C32 119.5(3)
C36 C31 P2 118.8(2)
C32 C31 P2 121.8(2)
C33 C32 C31 119.4(3)
C34 C33 C32 120.7(3)
C35 C34 C33 120.7(3)
C34 C35 C36 119.7(3)
C31 C36 C35 120.1(3)
C42 C37 C38 118.7(3)
C42 C37 P2 119.0(2)
C38 C37 P2 122.3(2)
C39 C38 C37 119.2(3)
C40 C39 C38 121.3(4)
C39 C40 C41 118.7(3)
C42 C41 C40 120.9(3)
P1 C43 P2 107.92(14)
C41 C42 C37 121.2(3)
C46 O4 C44 94.6(4)
O4 C44 C45 86.2(5)
O4 C46 C47 90.5(5)

loop_
_geom_bond_atom_site_label_1
_geom_bond_atom_site_label_2
_geom_bond_distance
W1 C18 1.919(3)
W1 C17 1.942(4)
W1 C13 2.325(3)
W1 C12 2.332(3)
W1 C11 2.359(3)
W1 C14 2.369(3)
W1 C15 2.396(3)
W1 P1 2.3970(8)
W1 Ru1 3.0695(4)
Ru1 C16 1.815(3)
Ru1 C3 2.220(3)
Ru1 C2 2.262(3)
Ru1 C4 2.277(3)
Ru1 P2 2.2805(8)
Ru1 C1 2.313(3)
Ru1 C5 2.328(3)
P1 C43 1.832(3)
P1 C25 1.838(3)
P1 C19 1.841(3)
P2 C31 1.834(3)
P2 C43 1.841(3)
P2 C37 1.849(3)
O1 C16 1.163(4)
O2 C17 1.180(4)
O3 C18 1.167(4)
C1 C2 1.420(4)
C1 C5 1.431(4)
C1 C6 1.490(4)
C2 C3 1.428(4)
C2 C7 1.490(5)
C3 C4 1.417(5)
C3 C8 1.508(4)
C4 C5 1.428(4)
C4 C9 1.500(4)
C5 C10 1.490(5)
C11 C15 1.407(5)
C11 C12 1.409(5)
C12 C13 1.400(5)
C13 C14 1.403(5)
C14 C15 1.397(5)
C19 C24 1.354(5)
C19 C20 1.402(4)
C20 C21 1.371(5)
C21 C22 1.381(6)
C22 C23 1.355(6)
C23 C24 1.402(5)
C25 C30 1.399(4)
C25 C26 1.399(4)
C26 C27 1.396(4)
C27 C28 1.379(5)
C28 C29 1.364(6)
C29 C30 1.388(5)
C31 C36 1.380(4)
C31 C32 1.388(4)
C32 C33 1.387(5)
C33 C34 1.360(5)
C34 C35 1.359(5)
C35 C36 1.399(4)
C37 C42 1.374(4)
C37 C38 1.393(4)
C38 C39 1.391(5)
C39 C40 1.371(6)
C40 C41 1.373(5)
C41 C42 1.366(4)
O4 C46 1.455(7)
O4 C44 1.485(6)
C44 C45 1.500(7)
C46 C47 1.480(7)
